data_7249957
loop_
_publ_author_name
'Havl\%ujov\'a, Tereza'
'Hri\<nov\'a, Erika'
'Zme\<skalov\'a, Eli\<ska'
'Ku\<cer\'akov\'a, Monika'
'Ridvan, Lud\<ek'
'\<So\'o\<s, Miroslav'

_publ_section_title
;
 Pharmaceutical salts of venetoclax with dicarboxylic and sulfonic acids:
 solid-state characterization and dissolution performance
;
_journal_issue 12
_journal_name_full CrystEngComm
_journal_page_first 1816
_journal_page_last 1829
_journal_paper_doi 10.1039/D4CE01121J
_journal_volume 27
_journal_year 2025
_chemical_formula_moiety 'C49 H55 Cl1 N8 O11 S1'
_chemical_formula_sum 'C49 H55 Cl N8 O11 S'
_chemical_formula_weight 999.54
_chemical_name_systematic Venetoclax
_space_group_IT_number 2
_space_group_name_Hall '-P 1'
_space_group_name_H-M_alt 'P -1'
_symmetry_cell_setting triclinic
_symmetry_space_group_name_H-M 'P -1'
_atom_sites_solution_hydrogens difmap
_atom_sites_solution_primary other
_audit_update_record
;
2024-08-15 deposited with the CCDC.	2025-02-12 downloaded from the CCDC.
;
_cell_angle_alpha 71.723(3)
_cell_angle_beta 85.508(3)
_cell_angle_gamma 73.590(3)
_cell_formula_units_Z 2
_cell_length_a 11.1533(4)
_cell_length_b 12.6185(5)
_cell_length_c 19.2633(7)
_cell_measurement_reflns_used 8218
_cell_measurement_temperature 120
_cell_measurement_theta_max 28.62
_cell_measurement_theta_min 2.73
_cell_volume 2469.28(17)
_computing_cell_refinement
; 
 CrysAlisPro (Rigaku Oxford Diffraction, 2017) 
;
_computing_data_collection 'SuperNova, (Oxford Diffraction, 2010)'
_computing_data_reduction
; 
 CrysAlisPro (Rigaku Oxford Diffraction, 2017) 
;
_computing_molecular_graphics 'CAMERON (Watkin et al., 1996)'
_computing_publication_material 'CRYSTALS (Betteridge et al., 2003)'
_computing_structure_refinement 'CRYSTALS (Betteridge et al., 2003)'
_computing_structure_solution 'Superflip (Palatinus & Chapuis, 2007)'
_diffrn_ambient_temperature 120
_diffrn_measured_fraction_theta_full 0.999
_diffrn_measured_fraction_theta_max 0.872
_diffrn_measurement_device Area
_diffrn_measurement_device_type 'Oxford Diffraction SuperNova'
_diffrn_measurement_method \w
_diffrn_radiation_monochromator 'focussing mirrors'
_diffrn_radiation_type 'Mo K\a'
_diffrn_radiation_wavelength 0.71073
_diffrn_reflns_av_R_equivalents 0.029
_diffrn_reflns_av_unetI/netI 0.052
_diffrn_reflns_limit_h_max 15
_diffrn_reflns_limit_h_min -13
_diffrn_reflns_limit_k_max 16
_diffrn_reflns_limit_k_min -15
_diffrn_reflns_limit_l_max 25
_diffrn_reflns_limit_l_min -23
_diffrn_reflns_number 18873
_diffrn_reflns_theta_full 26.167
_diffrn_reflns_theta_max 28.745
_diffrn_reflns_theta_min 2.358
_diffrn_standards_number 0
_exptl_absorpt_coefficient_mu 0.188
_exptl_absorpt_correction_T_max 0.97
_exptl_absorpt_correction_T_min 0.85
_exptl_absorpt_correction_type multi-scan
_exptl_absorpt_process_details
; 
 CrysAlisPro (Rigaku Oxford Diffraction, 2017) 
;
_exptl_crystal_colour yellow
_exptl_crystal_density_diffrn 1.344
_exptl_crystal_density_meas ?
_exptl_crystal_density_method 'not measured'
_exptl_crystal_description block
_exptl_crystal_F_000 1052
_exptl_crystal_recrystallization_method 'Re-crystallisation from solvent: acetonitrile'
_exptl_crystal_size_max 0.485
_exptl_crystal_size_mid 0.234
_exptl_crystal_size_min 0.143
_refine_diff_density_max 1.56
_refine_diff_density_min -0.73
_refine_ls_extinction_method None
_refine_ls_goodness_of_fit_ref 0.9906
_refine_ls_hydrogen_treatment mixed
_refine_ls_matrix_type full
_refine_ls_number_parameters 651
_refine_ls_number_reflns 11173
_refine_ls_number_restraints 19
_refine_ls_R_factor_all 0.0840
_refine_ls_R_factor_gt 0.0529
_refine_ls_shift/su_max 0.0004229
_refine_ls_shift/su_mean 0.0000391
_refine_ls_structure_factor_coef Fsqd
_refine_ls_weighting_details
;
 Method= Modified Sheldrick 
 w=1/[\s^2^(F^2^) + ( 0.10P)^2^ + 0.00P] 
 ,where P=(max(Fo^2^,0) + 2Fc^2^)/3 
;
_refine_ls_weighting_scheme calc
_refine_ls_wR_factor_all 0.1648
_refine_ls_wR_factor_gt 0.1449
_refine_ls_wR_factor_ref 0.1648
_reflns_limit_h_max 15
_reflns_limit_h_min -14
_reflns_limit_k_max 16
_reflns_limit_k_min -15
_reflns_limit_l_max 25
_reflns_limit_l_min 0
_reflns_number_gt 7533
_reflns_number_total 11173
_reflns_threshold_expression I>2.0\s(I)
_oxford_diffrn_Wilson_B_factor 2.25
_oxford_diffrn_Wilson_scale 0.01
_oxford_refine_ls_r_factor_ref 0.0840
_oxford_refine_ls_scale 3.19(3)
_oxford_reflns_number_all 11173
_cod_data_source_file d4ce01121j2.cif
_cod_data_source_block I_CCDC2
_cod_depositor_comments
;
The following automatic conversions were performed:

data item '_exptl_crystal_density_meas' value 'not measured' was
changed to '?' -- the value is perceived as not measured.

Automatic conversion script
Id: cif_fix_values 8170 2020-07-09 18:12:32Z antanas 

 Adding full bibliography for 7249955--7249959.cif.
;
_cod_original_sg_symbol_H-M 'P -1 '
_cod_original_formula_sum 'C49 H55 Cl1 N8 O11 S1'
_cod_database_code 7249957
_oxford_refine_reflns_threshold_expression I>-3.0\s(I)
_oxford_refine_ls_r_factor_all 0.0840
_oxford_refine_ls_wr_factor_all 0.1648

loop_
_symmetry_equiv_pos_as_xyz
x,y,z
-x,-y,-z

loop_
_atom_site_label
_atom_site_type_symbol
_atom_site_fract_x
_atom_site_fract_y
_atom_site_fract_z
_atom_site_U_iso_or_equiv
_atom_site_occupancy
_atom_site_adp_type
_atom_site_refinement_flags_posn
_atom_site_refinement_flags_adp
_atom_site_refinement_flags_occupancy
_atom_site_disorder_assembly
_atom_site_disorder_group
_atom_site_attached_hydrogens
Cl1 Cl 1.07795(6) 0.46542(6) 0.34353(3) 0.0290 1.0000 Uani . . . . . .
C2 C 0.9892(2) 0.5034(2) 0.26399(13) 0.0219 1.0000 Uani . . . . . .
C3 C 1.0011(2) 0.5963(2) 0.20544(13) 0.0216 1.0000 Uani . . . . . .
C4 C 0.9246(2) 0.6296(2) 0.14491(13) 0.0217 1.0000 Uani . . . . . .
C5 C 0.8384(2) 0.5708(2) 0.14177(13) 0.0207 1.0000 Uani . . . . . .
C6 C 0.7575(2) 0.6073(2) 0.07513(13) 0.0216 1.0000 Uani . . . . . .
C7 C 0.6332(2) 0.6507(2) 0.07528(13) 0.0207 1.0000 Uani . . . . . .
C8 C 0.5633(2) 0.6677(2) 0.14221(13) 0.0217 1.0000 Uani D . . . . .
N9 N 0.51445(17) 0.79540(16) 0.13762(10) 0.0170 1.0000 Uani D . . . . .
C10 C 0.4563(2) 0.8043(2) 0.20905(12) 0.0203 1.0000 Uani D . . . . .
C11 C 0.4095(2) 0.9293(2) 0.20878(13) 0.0209 1.0000 Uani . . . . . .
N12 N 0.51155(18) 0.98422(17) 0.19285(11) 0.0201 1.0000 Uani . . . . . .
C13 C 0.5075(2) 1.0768(2) 0.21769(12) 0.0177 1.0000 Uani . . . . . .
C14 C 0.4117(2) 1.1145(2) 0.26338(12) 0.0180 1.0000 Uani . . . . . .
C15 C 0.4072(2) 1.2087(2) 0.28588(12) 0.0168 1.0000 Uani . . . . . .
O16 O 0.30637(15) 1.24888(14) 0.32656(9) 0.0227 1.0000 Uani . . . . . .
C17 C 0.2687(2) 1.1673(2) 0.38587(13) 0.0206 1.0000 Uani . . . . . .
C18 C 0.1523(2) 1.1499(2) 0.38012(13) 0.0214 1.0000 Uani . . . . . .
N19 N 0.10284(18) 1.08086(18) 0.43511(11) 0.0209 1.0000 Uani . . . . . .
C20 C 0.1740(2) 1.0271(2) 0.49512(13) 0.0195 1.0000 Uani D . . . . .
N21 N 0.14310(19) 0.95131(19) 0.55733(11) 0.0234 1.0000 Uani D . . . . .
C22 C 0.2379(2) 0.9162(2) 0.60727(13) 0.0257 1.0000 Uani D . . . . .
C23 C 0.3313(2) 0.9672(2) 0.57938(14) 0.0258 1.0000 Uani . . . . . .
C24 C 0.2927(2) 1.0394(2) 0.50667(13) 0.0214 1.0000 Uani . . . . . .
C25 C 0.3400(2) 1.1153(2) 0.44887(13) 0.0221 1.0000 Uani . . . . . .
C26 C 0.4959(2) 1.2728(2) 0.26426(12) 0.0177 1.0000 Uani . . . . . .
C27 C 0.5930(2) 1.2313(2) 0.22089(13) 0.0211 1.0000 Uani . . . . . .
C28 C 0.6003(2) 1.1369(2) 0.19836(12) 0.0198 1.0000 Uani . . . . . .
C29 C 0.5025(2) 1.3724(2) 0.28734(13) 0.0215 1.0000 Uani D . . . . .
O30 O 0.59065(16) 1.41421(16) 0.27273(10) 0.0284 1.0000 Uani . . . . . .
N31 N 0.40420(19) 1.41600(18) 0.32810(11) 0.0219 1.0000 Uani D . . . . .
S32 S 0.41611(6) 1.49398(5) 0.38109(3) 0.0209 1.0000 Uani D . . . . .
O33 O 0.42822(17) 1.60502(15) 0.33756(10) 0.0294 1.0000 Uani . . . . . .
O34 O 0.31212(16) 1.48566(15) 0.42929(10) 0.0268 1.0000 Uani . . . . . .
C35 C 0.5558(2) 1.4171(2) 0.42990(13) 0.0209 1.0000 Uani . . . . . .
C36 C 0.6663(2) 1.4500(2) 0.40850(13) 0.0222 1.0000 Uani . . . . . .
C37 C 0.7735(2) 1.3900(2) 0.44853(13) 0.0228 1.0000 Uani . . . . . .
C38 C 0.7780(2) 1.2940(2) 0.51190(12) 0.0206 1.0000 Uani D . . . . .
N39 N 0.88380(19) 1.24110(19) 0.55137(11) 0.0251 1.0000 Uani D . . . . .
C40 C 0.9899(2) 1.2902(2) 0.54269(14) 0.0273 1.0000 Uani D . . . . .
C41 C 1.0863(2) 1.2229(2) 0.60388(14) 0.0273 1.0000 Uani . . . . . .
C42 C 1.0309(3) 1.2120(3) 0.68015(14) 0.0330 1.0000 Uani . . . . . .
C43 C 1.1352(3) 1.1600(3) 0.73801(16) 0.0464 1.0000 Uani . . . . . .
O44 O 1.2239(2) 1.2258(2) 0.72445(12) 0.0499 1.0000 Uani . . . . . .
C45 C 1.2837(3) 1.2258(3) 0.65626(18) 0.0443 1.0000 Uani . . . . . .
C46 C 1.1907(3) 1.2832(3) 0.59350(16) 0.0360 1.0000 Uani . . . . . .
C47 C 0.6648(2) 1.2606(2) 0.52949(13) 0.0215 1.0000 Uani . . . . . .
C48 C 0.5556(2) 1.3226(2) 0.48947(13) 0.0217 1.0000 Uani . . . . . .
N49 N 0.6554(2) 1.16440(18) 0.59219(12) 0.0269 1.0000 Uani . . . . . .
O50 O 0.55688(18) 1.13726(17) 0.60321(11) 0.0403 1.0000 Uani . . . . . .
O51 O 0.74684(17) 1.11120(16) 0.63390(10) 0.0330 1.0000 Uani . . . . . .
C52 C 0.5680(2) 0.9789(2) 0.12240(13) 0.0216 1.0000 Uani . . . . . .
C53 C 0.6160(2) 0.8551(2) 0.12054(13) 0.0184 1.0000 Uani D . . . . .
C54 C 0.5548(2) 0.6873(2) 0.00652(14) 0.0296 1.0000 Uani . . . . . .
C55 C 0.6346(3) 0.7068(3) -0.06427(17) 0.0479 1.0000 Uani . . . . . .
C56 C 0.7522(2) 0.6117(3) -0.05855(14) 0.0326 1.0000 Uani . . . . . .
C57 C 0.8295(2) 0.5939(3) 0.00719(15) 0.0333 1.0000 Uani . . . . . .
C58 C 0.8248(3) 0.6322(4) -0.12886(18) 0.0619 1.0000 Uani . . . . . .
C59 C 0.7202(4) 0.4937(3) -0.0483(2) 0.0626 1.0000 Uani . . . . . .
C60 C 0.8319(2) 0.4747(2) 0.20072(14) 0.0233 1.0000 Uani . . . . . .
C61 C 0.9062(2) 0.4403(2) 0.26249(14) 0.0235 1.0000 Uani . . . . . .
O62 O 0.66948(15) 1.05644(16) -0.03541(9) 0.0262 1.0000 Uani . . . . . .
C63 C 0.7782(2) 1.0601(2) -0.02938(14) 0.0274 1.0000 Uani . . . . . .
O64 O 0.86124(18) 0.9888(2) 0.01376(13) 0.0536 1.0000 Uani . . . . . .
C65 C 0.8143(2) 1.1670(2) -0.08208(15) 0.0286 1.0000 Uani . . . . . .
O66 O 0.73993(17) 1.24744(17) -0.12151(12) 0.0412 1.0000 Uani . . . . . .
O67 O 0.93371(18) 1.16529(18) -0.08114(12) 0.0435 1.0000 Uani D . . . . .
N68 N 0.9521(4) 1.1462(4) 0.2435(2) 0.0799 1.0000 Uani . . . . . .
C69 C 0.9570(4) 1.1440(4) 0.1867(3) 0.0666 1.0000 Uani . . . . . .
C70 C 0.9550(7) 1.1529(8) 0.1093(3) 0.1617 1.0000 Uani . . . . . .
H31 H 1.0604 0.6367 0.2072 0.0275 1.0000 Uiso R . . . . .
H41 H 0.9285 0.6942 0.1057 0.0269 1.0000 Uiso R . . . . .
H82 H 0.6191 0.6285 0.1867 0.0269 1.0000 Uiso R . . . . .
H81 H 0.4916 0.6341 0.1465 0.0264 1.0000 Uiso R . . . . .
H101 H 0.5194 0.7612 0.2472 0.0249 1.0000 Uiso R . . . . .
H102 H 0.3869 0.7691 0.2170 0.0254 1.0000 Uiso R . . . . .
H111 H 0.3754 0.9306 0.2575 0.0255 1.0000 Uiso R . . . . .
H112 H 0.3400 0.9724 0.1711 0.0242 1.0000 Uiso R . . . . .
H141 H 0.3487 1.0773 0.2787 0.0221 1.0000 Uiso R . . . . .
H181 H 0.1059 1.1887 0.3354 0.0261 1.0000 Uiso R . . . . .
H221 H 0.2347 0.8635 0.6552 0.0316 1.0000 Uiso R . . . . .
H231 H 0.4085 0.9572 0.6032 0.0297 1.0000 Uiso R . . . . .
H251 H 0.4201 1.1302 0.4538 0.0289 1.0000 Uiso R . . . . .
H271 H 0.6603 1.2704 0.2057 0.0261 1.0000 Uiso R . . . . .
H281 H 0.6680 1.1123 0.1692 0.0242 1.0000 Uiso R . . . . .
H361 H 0.6657 1.5132 0.3659 0.0264 1.0000 Uiso R . . . . .
H371 H 0.8449 1.4134 0.4324 0.0289 1.0000 Uiso R . . . . .
H402 H 0.9573 1.3727 0.5423 0.0330 1.0000 Uiso R . . . . .
H401 H 1.0290 1.2854 0.4949 0.0338 1.0000 Uiso R . . . . .
H411 H 1.1251 1.1450 0.6003 0.0331 1.0000 Uiso R . . . . .
H422 H 0.9833 1.2916 0.6826 0.0415 1.0000 Uiso R . . . . .
H421 H 0.9746 1.1615 0.6932 0.0411 1.0000 Uiso R . . . . .
H431 H 1.0996 1.1583 0.7857 0.0561 1.0000 Uiso R . . . . .
H432 H 1.1770 1.0813 0.7374 0.0552 1.0000 Uiso R . . . . .
H451 H 1.3464 1.2680 0.6504 0.0547 1.0000 Uiso R . . . . .
H452 H 1.3226 1.1434 0.6593 0.0545 1.0000 Uiso R . . . . .
H461 H 1.1526 1.3640 0.5922 0.0430 1.0000 Uiso R . . . . .
H462 H 1.2352 1.2799 0.5479 0.0429 1.0000 Uiso R . . . . .
H481 H 0.4803 1.2982 0.5046 0.0271 1.0000 Uiso R . . . . .
H522 H 0.6397 1.0118 0.1158 0.0274 1.0000 Uiso R . . . . .
H521 H 0.5063 1.0262 0.0812 0.0272 1.0000 Uiso R . . . . .
H532 H 0.6807 0.8112 0.1558 0.0224 1.0000 Uiso R . . . . .
H531 H 0.6499 0.8519 0.0729 0.0230 1.0000 Uiso R . . . . .
H541 H 0.5144 0.6284 0.0104 0.0373 1.0000 Uiso R . . . . .
H542 H 0.4916 0.7609 0.0038 0.0367 1.0000 Uiso R . . . . .
H552 H 0.6819 0.7769 -0.0739 0.0601 1.0000 Uiso R . . . . .
H551 H 0.5833 0.7079 -0.1049 0.0604 1.0000 Uiso R . . . . .
H571 H 0.8843 0.5141 0.0187 0.0432 1.0000 Uiso R . . . . .
H572 H 0.8780 0.6529 -0.0070 0.0428 1.0000 Uiso R . . . . .
H581 H 0.8982 0.5673 -0.1203 0.0964 1.0000 Uiso R . . . . .
H582 H 0.8424 0.7098 -0.1368 0.0975 1.0000 Uiso R . . . . .
H583 H 0.7751 0.6331 -0.1698 0.0952 1.0000 Uiso R . . . . .
H592 H 0.7996 0.4339 -0.0519 0.0935 1.0000 Uiso R . . . . .
H591 H 0.6567 0.5074 -0.0902 0.0939 1.0000 Uiso R . . . . .
H593 H 0.6754 0.4695 0.0026 0.0938 1.0000 Uiso R . . . . .
H601 H 0.7763 0.4324 0.1997 0.0293 1.0000 Uiso R . . . . .
H611 H 0.8988 0.3758 0.3037 0.0290 1.0000 Uiso R . . . . .
H702 H 0.9860 1.0747 0.1080 0.2232 1.0000 Uiso R . . . . .
H701 H 1.0062 1.2010 0.0816 0.2231 1.0000 Uiso R . . . . .
H703 H 0.8708 1.1823 0.0929 0.2237 1.0000 Uiso R . . . . .
H311 H 0.3407(18) 1.384(2) 0.3366(13) 0.0259(19) 1.0000 Uiso D . . . . .
H91 H 0.4545(16) 0.8309(16) 0.1027(10) 0.0259(19) 1.0000 Uiso D . . . . .
H211 H 0.0741(18) 0.930(2) 0.5637(10) 0.0273(19) 1.0000 Uiso D . . . . .
H671 H 0.974(3) 1.102(2) -0.0506(17) 0.063(2) 1.0000 Uiso D . . . . .
H391 H 0.8838(18) 1.1831(19) 0.5900(11) 0.0299(19) 1.0000 Uiso D . . . . .

loop_
_atom_site_aniso_label
_atom_site_aniso_U_11
_atom_site_aniso_U_22
_atom_site_aniso_U_33
_atom_site_aniso_U_23
_atom_site_aniso_U_13
_atom_site_aniso_U_12
Cl1 0.0249(3) 0.0341(4) 0.0234(3) -0.0090(3) -0.0068(2) 0.0011(3)
C2 0.0161(11) 0.0276(13) 0.0204(12) -0.0107(10) -0.0026(9) 0.0012(10)
C3 0.0183(11) 0.0257(13) 0.0233(12) -0.0102(10) 0.0008(9) -0.0070(10)
C4 0.0226(12) 0.0207(12) 0.0217(12) -0.0067(10) 0.0014(10) -0.0059(10)
C5 0.0132(11) 0.0237(12) 0.0240(12) -0.0087(10) 0.0006(9) -0.0016(9)
C6 0.0192(12) 0.0211(12) 0.0252(13) -0.0095(10) -0.0022(10) -0.0032(10)
C7 0.0191(11) 0.0180(12) 0.0262(13) -0.0086(10) -0.0029(9) -0.0040(9)
C8 0.0179(11) 0.0170(12) 0.0274(13) -0.0043(10) -0.0005(10) -0.0032(9)
N9 0.0164(9) 0.0162(10) 0.0159(10) -0.0013(8) -0.0010(7) -0.0042(8)
C10 0.0236(12) 0.0223(12) 0.0145(11) -0.0022(9) 0.0019(9) -0.0100(10)
C11 0.0216(12) 0.0244(13) 0.0201(12) -0.0084(10) 0.0064(9) -0.0115(10)
N12 0.0222(10) 0.0235(11) 0.0184(10) -0.0083(8) 0.0075(8) -0.0119(8)
C13 0.0172(11) 0.0208(12) 0.0141(11) -0.0035(9) -0.0009(9) -0.0053(9)
C14 0.0164(11) 0.0204(12) 0.0179(11) -0.0047(9) 0.0011(9) -0.0077(9)
C15 0.0141(10) 0.0216(12) 0.0129(10) -0.0032(9) 0.0004(8) -0.0045(9)
O16 0.0209(8) 0.0210(9) 0.0272(9) -0.0083(7) 0.0118(7) -0.0090(7)
C17 0.0225(12) 0.0196(12) 0.0223(12) -0.0088(10) 0.0093(10) -0.0096(10)
C18 0.0230(12) 0.0228(12) 0.0191(12) -0.0073(10) 0.0020(9) -0.0069(10)
N19 0.0187(10) 0.0278(11) 0.0188(10) -0.0073(9) 0.0017(8) -0.0106(9)
C20 0.0183(11) 0.0239(12) 0.0201(12) -0.0102(10) 0.0043(9) -0.0086(10)
N21 0.0209(10) 0.0296(12) 0.0190(10) -0.0037(9) 0.0018(8) -0.0107(9)
C22 0.0238(13) 0.0320(14) 0.0165(12) -0.0037(11) 0.0008(10) -0.0046(11)
C23 0.0199(12) 0.0342(15) 0.0217(13) -0.0099(11) 0.0001(10) -0.0035(11)
C24 0.0164(11) 0.0289(13) 0.0205(12) -0.0117(10) 0.0022(9) -0.0045(10)
C25 0.0164(11) 0.0283(13) 0.0264(13) -0.0137(11) 0.0054(9) -0.0091(10)
C26 0.0162(11) 0.0245(12) 0.0133(11) -0.0052(9) -0.0018(8) -0.0069(9)
C27 0.0168(11) 0.0307(14) 0.0179(12) -0.0065(10) 0.0017(9) -0.0112(10)
C28 0.0167(11) 0.0262(13) 0.0168(11) -0.0073(10) 0.0035(9) -0.0062(9)
C29 0.0226(12) 0.0259(13) 0.0163(11) -0.0056(10) 0.0007(9) -0.0080(10)
O30 0.0292(9) 0.0389(11) 0.0285(10) -0.0167(9) 0.0089(8) -0.0222(9)
N31 0.0219(10) 0.0254(11) 0.0238(11) -0.0119(9) 0.0039(8) -0.0110(9)
S32 0.0262(3) 0.0186(3) 0.0184(3) -0.0059(2) -0.0002(2) -0.0064(2)
O33 0.0380(10) 0.0194(9) 0.0287(10) -0.0023(8) -0.0055(8) -0.0088(8)
O34 0.0271(9) 0.0288(10) 0.0262(9) -0.0128(8) 0.0038(7) -0.0059(8)
C35 0.0271(13) 0.0198(12) 0.0197(12) -0.0088(10) 0.0002(10) -0.0092(10)
C36 0.0332(13) 0.0226(12) 0.0137(11) -0.0042(10) -0.0005(10) -0.0132(11)
C37 0.0275(13) 0.0273(13) 0.0173(12) -0.0063(10) 0.0008(10) -0.0138(11)
C38 0.0282(13) 0.0207(12) 0.0140(11) -0.0070(10) 0.0002(9) -0.0064(10)
N39 0.0281(11) 0.0282(12) 0.0179(10) -0.0035(9) -0.0007(9) -0.0098(9)
C40 0.0296(13) 0.0324(15) 0.0223(13) -0.0080(11) -0.0030(10) -0.0119(11)
C41 0.0280(13) 0.0300(14) 0.0244(13) -0.0127(11) -0.0048(10) -0.0022(11)
C42 0.0378(15) 0.0345(15) 0.0223(13) -0.0101(12) -0.0063(11) 0.0006(12)
C43 0.054(2) 0.048(2) 0.0275(16) -0.0136(14) -0.0127(14) 0.0068(16)
O44 0.0399(12) 0.0678(16) 0.0430(13) -0.0340(12) -0.0185(10) 0.0081(11)
C45 0.0331(16) 0.053(2) 0.0511(19) -0.0307(17) -0.0124(14) 0.0015(14)
C46 0.0293(14) 0.0445(18) 0.0399(17) -0.0205(14) -0.0055(12) -0.0087(13)
C47 0.0318(13) 0.0161(12) 0.0156(11) -0.0035(9) 0.0041(10) -0.0075(10)
C48 0.0249(12) 0.0206(12) 0.0222(12) -0.0097(10) 0.0042(10) -0.0078(10)
N49 0.0305(12) 0.0208(11) 0.0226(11) -0.0016(9) 0.0049(9) -0.0037(9)
O50 0.0346(11) 0.0328(11) 0.0428(12) 0.0077(9) 0.0033(9) -0.0148(9)
O51 0.0314(10) 0.0302(10) 0.0252(10) 0.0020(8) 0.0013(8) -0.0014(8)
C52 0.0274(12) 0.0225(13) 0.0171(12) -0.0072(10) 0.0076(10) -0.0106(10)
C53 0.0170(11) 0.0201(12) 0.0183(11) -0.0042(10) 0.0026(9) -0.0079(9)
C54 0.0205(12) 0.0348(15) 0.0327(15) -0.0154(12) -0.0093(11) 0.0018(11)
C55 0.0385(17) 0.062(2) 0.0339(17) -0.0182(16) -0.0071(13) 0.0065(15)
C56 0.0289(14) 0.0399(16) 0.0233(13) -0.0083(12) -0.0043(11) -0.0007(12)
C57 0.0251(13) 0.0443(17) 0.0278(14) -0.0176(13) -0.0041(11) 0.0035(12)
C58 0.0448(19) 0.091(3) 0.0356(18) -0.0321(19) -0.0093(15) 0.0211(19)
C59 0.068(2) 0.054(2) 0.073(3) -0.034(2) -0.006(2) -0.0083(19)
C60 0.0165(11) 0.0247(13) 0.0284(13) -0.0074(11) 0.0023(10) -0.0063(10)
C61 0.0217(12) 0.0212(13) 0.0236(13) -0.0040(10) 0.0038(10) -0.0038(10)
O62 0.0174(8) 0.0360(10) 0.0217(9) -0.0022(8) -0.0006(7) -0.0091(8)
C63 0.0205(13) 0.0360(15) 0.0228(13) -0.0039(11) -0.0031(10) -0.0080(11)
O64 0.0276(11) 0.0580(15) 0.0521(14) 0.0252(12) -0.0157(10) -0.0184(10)
C65 0.0218(13) 0.0290(14) 0.0347(15) -0.0056(12) -0.0048(11) -0.0096(11)
O66 0.0280(10) 0.0300(11) 0.0564(14) 0.0036(10) -0.0126(10) -0.0088(9)
O67 0.0262(11) 0.0392(12) 0.0548(14) 0.0109(10) -0.0136(9) -0.0173(9)
N68 0.086(3) 0.107(3) 0.070(3) -0.036(2) 0.022(2) -0.058(2)
C69 0.062(2) 0.094(3) 0.072(3) -0.046(3) 0.024(2) -0.047(2)
C70 0.190(7) 0.281(10) 0.109(5) -0.115(6) 0.060(5) -0.164(8)

loop_
_atom_type_symbol
_atom_type_scat_dispersion_real
_atom_type_scat_dispersion_imag
_atom_type_scat_Cromer_Mann_a1
_atom_type_scat_Cromer_Mann_b1
_atom_type_scat_Cromer_Mann_a2
_atom_type_scat_Cromer_Mann_b2
_atom_type_scat_Cromer_Mann_a3
_atom_type_scat_Cromer_Mann_b3
_atom_type_scat_Cromer_Mann_a4
_atom_type_scat_Cromer_Mann_b4
_atom_type_scat_Cromer_Mann_c
_atom_type_scat_source
C 0.0033 0.0016 2.3100 20.8439 1.0200 10.2075 1.5886 0.5687 0.8650 51.6512 0.2156 'International Tables Vol C 4.2.6.8 and 6.1.1.4'
H 0.0000 0.0000 0.4930 10.5109 0.3229 26.1257 0.1402 3.1424 0.0408 57.7998 0.0030 'International Tables Vol C 4.2.6.8 and 6.1.1.4'
O 0.0106 0.0060 3.0485 13.2771 2.2868 5.7011 1.5463 0.3239 0.8670 32.9089 0.2508 'International Tables Vol C 4.2.6.8 and 6.1.1.4'
N 0.0061 0.0033 12.2126 0.0057 3.1322 9.8933 2.0125 28.9975 1.1663 0.5826 -11.5290 'International Tables Vol C 4.2.6.8 and 6.1.1.4'
S 0.1246 0.1234 6.9053 1.4679 5.2034 22.2151 1.4379 0.2536 1.5863 56.1720 0.8669 'International Tables Vol C 4.2.6.8 and 6.1.1.4'
Cl 0.1484 0.1585 11.4604 0.0104 7.1964 1.1662 6.2556 18.5194 1.6455 47.7784 -9.5574 'International Tables Vol C 4.2.6.8 and 6.1.1.4'

loop_
_geom_angle_atom_site_label_1
_geom_angle_site_symmetry_1
_geom_angle_atom_site_label_2
_geom_angle_site_symmetry_2
_geom_angle_atom_site_label_3
_geom_angle_site_symmetry_3
_geom_angle
_geom_angle_publ_flag
Cl1 . C2 . C3 . 119.45(19) yes
Cl1 . C2 . C61 . 118.71(19) yes
C3 . C2 . C61 . 121.8(2) yes
C2 . C3 . C4 . 118.6(2) yes
C2 . C3 . H31 . 120.3 no
C4 . C3 . H31 . 121.1 no
C3 . C4 . C5 . 121.5(2) yes
C3 . C4 . H41 . 120.1 no
C5 . C4 . H41 . 118.4 no
C4 . C5 . C6 . 120.6(2) yes
C4 . C5 . C60 . 118.4(2) yes
C6 . C5 . C60 . 120.9(2) yes
C5 . C6 . C7 . 123.1(2) yes
C5 . C6 . C57 . 113.87(19) yes
C7 . C6 . C57 . 123.0(2) yes
C6 . C7 . C8 . 122.6(2) yes
C6 . C7 . C54 . 121.5(2) yes
C8 . C7 . C54 . 115.9(2) yes
C7 . C8 . N9 . 112.27(19) yes
C7 . C8 . H82 . 110.5 no
N9 . C8 . H82 . 106.9 no
C7 . C8 . H81 . 107.0 no
N9 . C8 . H81 . 109.2 no
H82 . C8 . H81 . 111.0 no
C8 . N9 . C10 . 108.86(17) yes
C8 . N9 . C53 . 111.82(17) yes
C10 . N9 . C53 . 109.67(18) yes
C8 . N9 . H91 . 109.2(12) no
C10 . N9 . H91 . 107.8(12) no
C53 . N9 . H91 . 109.4(12) no
N9 . C10 . C11 . 111.40(18) yes
N9 . C10 . H101 . 107.8 no
C11 . C10 . H101 . 109.9 no
N9 . C10 . H102 . 107.6 no
C11 . C10 . H102 . 110.1 no
H101 . C10 . H102 . 110.0 no
C10 . C11 . N12 . 110.28(19) yes
C10 . C11 . H111 . 108.4 no
N12 . C11 . H111 . 109.7 no
C10 . C11 . H112 . 109.4 no
N12 . C11 . H112 . 110.5 no
H111 . C11 . H112 . 108.6 no
C11 . N12 . C13 . 120.16(19) yes
C11 . N12 . C52 . 110.95(18) yes
C13 . N12 . C52 . 120.47(19) yes
N12 . C13 . C14 . 121.6(2) yes
N12 . C13 . C28 . 121.2(2) yes
C14 . C13 . C28 . 117.2(2) yes
C13 . C14 . C15 . 120.8(2) yes
C13 . C14 . H141 . 121.1 no
C15 . C14 . H141 . 118.1 no
C14 . C15 . O16 . 119.3(2) yes
C14 . C15 . C26 . 122.6(2) yes
O16 . C15 . C26 . 117.9(2) yes
C15 . O16 . C17 . 118.00(18) yes
O16 . C17 . C18 . 117.1(2) yes
O16 . C17 . C25 . 120.4(2) yes
C18 . C17 . C25 . 122.2(2) yes
C17 . C18 . N19 . 122.4(2) yes
C17 . C18 . H181 . 119.1 no
N19 . C18 . H181 . 118.6 no
C18 . N19 . C20 . 115.39(19) yes
N19 . C20 . N21 . 125.4(2) yes
N19 . C20 . C24 . 126.6(2) yes
N21 . C20 . C24 . 108.0(2) yes
C20 . N21 . C22 . 108.3(2) yes
C20 . N21 . H211 . 125.3(11) no
C22 . N21 . H211 . 126.4(11) no
N21 . C22 . C23 . 110.9(2) yes
N21 . C22 . H221 . 122.1 no
C23 . C22 . H221 . 127.1 no
C22 . C23 . C24 . 106.3(2) yes
C22 . C23 . H231 . 127.6 no
C24 . C23 . H231 . 126.1 no
C23 . C24 . C20 . 106.5(2) yes
C23 . C24 . C25 . 137.0(2) yes
C20 . C24 . C25 . 116.5(2) yes
C24 . C25 . C17 . 116.8(2) yes
C24 . C25 . H251 . 120.8 no
C17 . C25 . H251 . 122.4 no
C15 . C26 . C27 . 115.7(2) yes
C15 . C26 . C29 . 127.0(2) yes
C27 . C26 . C29 . 117.1(2) yes
C26 . C27 . C28 . 122.8(2) yes
C26 . C27 . H271 . 119.8 no
C28 . C27 . H271 . 117.4 no
C13 . C28 . C27 . 120.8(2) yes
C13 . C28 . H281 . 119.8 no
C27 . C28 . H281 . 119.4 no
C26 . C29 . O30 . 122.4(2) yes
C26 . C29 . N31 . 117.1(2) yes
O30 . C29 . N31 . 120.5(2) yes
C29 . N31 . S32 . 123.01(17) yes
C29 . N31 . H311 . 117.7(11) no
S32 . N31 . H311 . 116.8(11) no
N31 . S32 . O33 . 110.33(11) yes
N31 . S32 . O34 . 102.97(10) yes
O33 . S32 . O34 . 120.00(11) yes
N31 . S32 . C35 . 104.45(11) yes
O33 . S32 . C35 . 108.24(11) yes
O34 . S32 . C35 . 109.72(11) yes
S32 . C35 . C36 . 121.06(18) yes
S32 . C35 . C48 . 118.58(18) yes
C36 . C35 . C48 . 120.4(2) yes
C35 . C36 . C37 . 119.9(2) yes
C35 . C36 . H361 . 119.3 no
C37 . C36 . H361 . 120.8 no
C36 . C37 . C38 . 122.2(2) yes
C36 . C37 . H371 . 117.5 no
C38 . C37 . H371 . 120.3 no
C37 . C38 . N39 . 120.2(2) yes
C37 . C38 . C47 . 115.8(2) yes
N39 . C38 . C47 . 124.1(2) yes
C38 . N39 . C40 . 123.4(2) yes
C38 . N39 . H391 . 118.2(11) no
C40 . N39 . H391 . 116.9(11) no
N39 . C40 . C41 . 111.7(2) yes
N39 . C40 . H402 . 107.9 no
C41 . C40 . H402 . 110.3 no
N39 . C40 . H401 . 106.8 no
C41 . C40 . H401 . 109.2 no
H402 . C40 . H401 . 110.8 no
C40 . C41 . C42 . 113.1(2) yes
C40 . C41 . C46 . 108.7(2) yes
C42 . C41 . C46 . 109.8(2) yes
C40 . C41 . H411 . 109.9 no
C42 . C41 . H411 . 108.6 no
C46 . C41 . H411 . 106.6 no
C41 . C42 . C43 . 110.2(2) yes
C41 . C42 . H422 . 109.0 no
C43 . C42 . H422 . 108.8 no
C41 . C42 . H421 . 113.1 no
C43 . C42 . H421 . 106.7 no
H422 . C42 . H421 . 108.9 no
C42 . C43 . O44 . 111.9(3) yes
C42 . C43 . H431 . 109.5 no
O44 . C43 . H431 . 108.2 no
C42 . C43 . H432 . 108.1 no
O44 . C43 . H432 . 109.4 no
H431 . C43 . H432 . 109.8 no
C43 . O44 . C45 . 110.2(2) yes
O44 . C45 . C46 . 111.2(2) yes
O44 . C45 . H451 . 107.6 no
C46 . C45 . H451 . 109.9 no
O44 . C45 . H452 . 106.6 no
C46 . C45 . H452 . 110.2 no
H451 . C45 . H452 . 111.4 no
C41 . C46 . C45 . 111.0(3) yes
C41 . C46 . H461 . 108.0 no
C45 . C46 . H461 . 108.6 no
C41 . C46 . H462 . 110.2 no
C45 . C46 . H462 . 108.6 no
H461 . C46 . H462 . 110.5 no
C38 . C47 . C48 . 121.9(2) yes
C38 . C47 . N49 . 122.0(2) yes
C48 . C47 . N49 . 116.0(2) yes
C47 . C48 . C35 . 119.8(2) yes
C47 . C48 . H481 . 118.8 no
C35 . C48 . H481 . 121.4 no
C47 . N49 . O50 . 119.1(2) yes
C47 . N49 . O51 . 119.4(2) yes
O50 . N49 . O51 . 121.5(2) yes
N12 . C52 . C53 . 111.46(19) yes
N12 . C52 . H522 . 107.8 no
C53 . C52 . H522 . 107.8 no
N12 . C52 . H521 . 110.7 no
C53 . C52 . H521 . 110.3 no
H522 . C52 . H521 . 108.6 no
C52 . C53 . N9 . 110.97(18) yes
C52 . C53 . H532 . 111.5 no
N9 . C53 . H532 . 106.8 no
C52 . C53 . H531 . 111.4 no
N9 . C53 . H531 . 108.6 no
H532 . C53 . H531 . 107.4 no
C7 . C54 . C55 . 112.3(2) yes
C7 . C54 . H541 . 107.6 no
C55 . C54 . H541 . 110.8 no
C7 . C54 . H542 . 108.6 no
C55 . C54 . H542 . 107.9 no
H541 . C54 . H542 . 109.6 no
C54 . C55 . C56 . 112.8(3) yes
C54 . C55 . H552 . 115.1 no
C56 . C55 . H552 . 95.3 no
C54 . C55 . H551 . 107.3 no
C56 . C55 . H551 . 107.4 no
H552 . C55 . H551 . 118.3 no
C55 . C56 . C57 . 111.3(2) yes
C55 . C56 . C58 . 111.1(2) yes
C57 . C56 . C58 . 112.6(2) yes
C55 . C56 . C59 . 109.9(3) yes
C57 . C56 . C59 . 106.8(3) yes
C58 . C56 . C59 . 104.9(3) yes
C6 . C57 . C56 . 116.1(2) yes
C6 . C57 . H571 . 108.2 no
C56 . C57 . H571 . 106.1 no
C6 . C57 . H572 . 107.1 no
C56 . C57 . H572 . 107.4 no
H571 . C57 . H572 . 112.1 no
C56 . C58 . H581 . 105.4 no
C56 . C58 . H582 . 105.1 no
H581 . C58 . H582 . 114.4 no
C56 . C58 . H583 . 110.4 no
H581 . C58 . H583 . 109.3 no
H582 . C58 . H583 . 111.9 no
C56 . C59 . H592 . 108.4 no
C56 . C59 . H591 . 108.0 no
H592 . C59 . H591 . 110.6 no
C56 . C59 . H593 . 109.4 no
H592 . C59 . H593 . 112.4 no
H591 . C59 . H593 . 108.0 no
C5 . C60 . C61 . 121.3(2) yes
C5 . C60 . H601 . 120.5 no
C61 . C60 . H601 . 118.2 no
C2 . C61 . C60 . 118.3(2) yes
C2 . C61 . H611 . 120.9 no
C60 . C61 . H611 . 120.8 no
O62 . C63 . O64 . 128.0(3) yes
O62 . C63 . C65 . 115.9(2) yes
O64 . C63 . C65 . 116.1(2) yes
C63 . C65 . O66 . 122.8(2) yes
C63 . C65 . O67 . 116.1(2) yes
O66 . C65 . O67 . 121.1(2) yes
C65 . O67 . H671 . 109(2) no
N68 . C69 . C70 . 174.2(7) yes
C69 . C70 . H702 . 104.8 no
C69 . C70 . H701 . 110.8 no
H702 . C70 . H701 . 111.8 no
C69 . C70 . H703 . 108.0 no
H702 . C70 . H703 . 109.1 no
H701 . C70 . H703 . 112.0 no

loop_
_geom_bond_atom_site_label_1
_geom_bond_site_symmetry_1
_geom_bond_atom_site_label_2
_geom_bond_site_symmetry_2
_geom_bond_distance
_geom_bond_publ_flag
Cl1 . C2 . 1.751(2) yes
C2 . C3 . 1.378(3) yes
C2 . C61 . 1.388(3) yes
C3 . C4 . 1.382(3) yes
C3 . H31 . 0.950 no
C4 . C5 . 1.386(3) yes
C4 . H41 . 0.931 no
C5 . C6 . 1.499(3) yes
C5 . C60 . 1.392(3) yes
C6 . C7 . 1.339(3) yes
C6 . C57 . 1.511(3) yes
C7 . C8 . 1.496(3) yes
C7 . C54 . 1.518(3) yes
C8 . N9 . 1.524(3) yes
C8 . H82 . 1.006 no
C8 . H81 . 0.992 no
N9 . C10 . 1.498(3) yes
N9 . C53 . 1.493(3) yes
N9 . H91 . 0.901(16) no
C10 . C11 . 1.514(3) yes
C10 . H101 . 0.972 no
C10 . H102 . 0.976 no
C11 . N12 . 1.458(3) yes
C11 . H111 . 0.988 no
C11 . H112 . 1.013 no
N12 . C13 . 1.383(3) yes
N12 . C52 . 1.463(3) yes
C13 . C14 . 1.404(3) yes
C13 . C28 . 1.411(3) yes
C14 . C15 . 1.375(3) yes
C14 . H141 . 0.933 no
C15 . O16 . 1.388(3) yes
C15 . C26 . 1.407(3) yes
O16 . C17 . 1.405(3) yes
C17 . C18 . 1.395(3) yes
C17 . C25 . 1.376(3) yes
C18 . N19 . 1.336(3) yes
C18 . H181 . 0.954 no
N19 . C20 . 1.332(3) yes
C20 . N21 . 1.368(3) yes
C20 . C24 . 1.418(3) yes
N21 . C22 . 1.366(3) yes
N21 . H211 . 0.871(16) no
C22 . C23 . 1.364(4) yes
C22 . H221 . 0.959 no
C23 . C24 . 1.432(3) yes
C23 . H231 . 0.966 no
C24 . C25 . 1.400(3) yes
C25 . H251 . 0.981 no
C26 . C27 . 1.398(3) yes
C26 . C29 . 1.481(3) yes
C27 . C28 . 1.371(3) yes
C27 . H271 . 0.988 no
C28 . H281 . 0.944 no
C29 . O30 . 1.216(3) yes
C29 . N31 . 1.384(3) yes
N31 . S32 . 1.659(2) yes
N31 . H311 . 0.888(16) no
S32 . O33 . 1.4272(18) yes
S32 . O34 . 1.4344(18) yes
S32 . C35 . 1.748(2) yes
C35 . C36 . 1.401(3) yes
C35 . C48 . 1.372(3) yes
C36 . C37 . 1.365(3) yes
C36 . H361 . 0.947 no
C37 . C38 . 1.417(3) yes
C37 . H371 . 0.924 no
C38 . N39 . 1.339(3) yes
C38 . C47 . 1.424(3) yes
N39 . C40 . 1.460(3) yes
N39 . H391 . 0.865(16) no
C40 . C41 . 1.524(3) yes
C40 . H402 . 0.998 no
C40 . H401 . 0.999 no
C41 . C42 . 1.529(4) yes
C41 . C46 . 1.532(4) yes
C41 . H411 . 0.978 no
C42 . C43 . 1.530(4) yes
C42 . H422 . 1.009 no
C42 . H421 . 0.982 no
C43 . O44 . 1.422(4) yes
C43 . H431 . 0.969 no
C43 . H432 . 0.974 no
O44 . C45 . 1.426(4) yes
C45 . C46 . 1.511(4) yes
C45 . H451 . 0.971 no
C45 . H452 . 0.992 no
C46 . H461 . 0.981 no
C46 . H462 . 0.981 no
C47 . C48 . 1.386(3) yes
C47 . N49 . 1.441(3) yes
C48 . H481 . 0.968 no
N49 . O50 . 1.225(3) yes
N49 . O51 . 1.241(3) yes
C52 . C53 . 1.512(3) yes
C52 . H522 . 0.984 no
C52 . H521 . 1.008 no
C53 . H532 . 0.951 no
C53 . H531 . 0.973 no
C54 . C55 . 1.561(4) yes
C54 . H541 . 0.954 no
C54 . H542 . 0.984 no
C55 . C56 . 1.492(4) yes
C55 . H552 . 1.114 no
C55 . H551 . 0.999 no
C56 . C57 . 1.510(4) yes
C56 . C58 . 1.511(4) yes
C56 . C59 . 1.577(5) yes
C57 . H571 . 0.984 no
C57 . H572 . 1.000 no
C58 . H581 . 0.961 no
C58 . H582 . 1.015 no
C58 . H583 . 0.995 no
C59 . H592 . 1.002 no
C59 . H591 . 1.056 no
C59 . H593 . 1.061 no
C60 . C61 . 1.385(3) yes
C60 . H601 . 0.930 no
C61 . H611 . 0.960 no
O62 . C63 . 1.242(3) yes
C63 . O64 . 1.240(3) yes
C63 . C65 . 1.548(4) yes
C65 . O66 . 1.198(3) yes
C65 . O67 . 1.328(3) yes
O67 . H671 . 0.853(18) no
N68 . C69 . 1.100(5) yes
C69 . C70 . 1.460(7) yes
C70 . H702 . 0.958 no
C70 . H701 . 0.961 no
C70 . H703 . 0.946 no

loop_
_geom_hbond_atom_site_label_D
_geom_hbond_site_symmetry_D
_geom_hbond_atom_site_label_H
_geom_hbond_site_symmetry_H
_geom_hbond_atom_site_label_A
_geom_hbond_site_symmetry_A
_geom_hbond_angle_DHA
_geom_hbond_distance_DH
_geom_hbond_distance_HA
_geom_hbond_distance_DA
_geom_hbond_publ_flag
C4 . H41 . O67 2_775 132 0.93 2.57 3.274(4) yes
C8 . H82 . C60 . 128 1.01 2.58 3.296(4) yes
C8 . H81 . O66 2_675 125 0.99 2.59 3.262(4) yes
C10 . H102 . O66 2_675 127 0.98 2.50 3.184(4) yes
C11 . H111 . O51 2_676 159 0.99 2.40 3.345(4) yes
C53 . H532 . O44 2_776 149 0.95 2.47 3.322(4) yes
C60 . H601 . O30 1_545 129 0.93 2.43 3.108(4) yes
N31 . H311 . O16 . 137.0(16) 0.888(16) 1.923(18) 2.643(4) yes
N9 . H91 . O62 2_675 163.8(17) 0.901(16) 1.905(17) 2.782(4) yes
N21 . H211 . N19 2_576 167(2) 0.871(16) 2.015(17) 2.871(4) yes
O67 . H671 . O64 2_775 143(3) 0.853(18) 1.93(3) 2.658(4) yes
N39 . H391 . O51 . 130.3(15) 0.865(16) 1.992(17) 2.636(4) yes
